data_7246752
loop_
_publ_author_name
'Zhou, Fuli'
'Body, Carole'
'Robeyns, Koen'
'Leyssens, Tom'
'Shemchuk, Oleksii'

_publ_section_title
;
 On the pairwise cocrystallization of racemic compounds
;
_journal_issue 20
_journal_name_full CrystEngComm
_journal_page_first 3060
_journal_page_last 3065
_journal_paper_doi 10.1039/D3CE00226H
_journal_volume 25
_journal_year 2023
_chemical_formula_moiety 'C5 H8 O4, C5 H9 N O2'
_chemical_formula_sum 'C10 H17 N O6'
_chemical_formula_weight 247.24
_space_group_crystal_system orthorhombic
_space_group_IT_number 61
_space_group_name_Hall '-P 2ac 2ab'
_space_group_name_H-M_alt 'P b c a'
_atom_sites_solution_hydrogens geom
_atom_sites_solution_primary dual
_audit_creation_method SHELXL-2018/3
_audit_update_record
;
2023-03-09 deposited with the CCDC.	2023-04-28 downloaded from the CCDC.
;
_cell_angle_alpha 90
_cell_angle_beta 90
_cell_angle_gamma 90
_cell_formula_units_Z 8
_cell_length_a 9.8806(18)
_cell_length_b 9.6156(19)
_cell_length_c 25.364(6)
_cell_measurement_reflns_used 1660
_cell_measurement_temperature 297(2)
_cell_measurement_theta_max 20.4730
_cell_measurement_theta_min 2.5910
_cell_volume 2409.8(9)
_computing_cell_refinement
;
CrysAlisPro, Agilent Technologies,
Version 1.171.37.35 (release 13-08-2014 CrysAlis171 .NET)
(compiled Aug 13 2014,18:06:01)
;
_computing_data_collection MAR
_computing_data_reduction
;
CrysAlisPro, Agilent Technologies,
Version 1.171.37.35 (release 13-08-2014 CrysAlis171 .NET)
(compiled Aug 13 2014,18:06:01)
;
_computing_molecular_graphics 'MERCURY (Macrae et al., 2008)'
_computing_publication_material
;
'MERCURY (Macrae et al., 2008), Platon (Spek, 2009)'
;
_computing_structure_refinement 'SHELXL-2018/3 (Sheldrick, 2018)'
_computing_structure_solution 'SHELXT (Sheldrick, 2015)'
_diffrn_ambient_temperature 297(2)
_diffrn_measured_fraction_theta_full 0.993
_diffrn_measured_fraction_theta_max 0.993
_diffrn_measurement_device_type 'MAR345 image plate'
_diffrn_measurement_method
;
'143 images, \D\F 1.2\% '
;
_diffrn_radiation_type MoK\a
_diffrn_radiation_wavelength 0.71073
_diffrn_reflns_av_R_equivalents 0.1096
_diffrn_reflns_av_unetI/netI 0.0623
_diffrn_reflns_Laue_measured_fraction_full 0.993
_diffrn_reflns_Laue_measured_fraction_max 0.993
_diffrn_reflns_limit_h_max 9
_diffrn_reflns_limit_h_min -9
_diffrn_reflns_limit_k_max 9
_diffrn_reflns_limit_k_min -9
_diffrn_reflns_limit_l_max 25
_diffrn_reflns_limit_l_min -24
_diffrn_reflns_number 7426
_diffrn_reflns_point_group_measured_fraction_full 0.993
_diffrn_reflns_point_group_measured_fraction_max 0.993
_diffrn_reflns_theta_full 20.944
_diffrn_reflns_theta_max 20.944
_diffrn_reflns_theta_min 2.613
_diffrn_source 'Incoatec microfocus source'
_exptl_absorpt_coefficient_mu 0.113
_exptl_absorpt_correction_T_max 1.00000
_exptl_absorpt_correction_T_min 0.21080
_exptl_absorpt_correction_type multi-scan
_exptl_absorpt_process_details
;
CrysAlisPro, Agilent Technologies,
Version 1.171.37.35 (release 13-08-2014 CrysAlis171 .NET)
(compiled Aug 13 2014,18:06:01)
Empirical absorption correction using spherical harmonics,
 implemented in SCALE3 ABSPACK scaling algorithm.
;
_exptl_crystal_colour colourless
_exptl_crystal_density_diffrn 1.363
_exptl_crystal_description plate
_exptl_crystal_F_000 1056
_exptl_crystal_size_max 0.10
_exptl_crystal_size_mid 0.03
_exptl_crystal_size_min 0.01
_refine_diff_density_max 0.369
_refine_diff_density_min -0.264
_refine_diff_density_rms 0.055
_refine_ls_extinction_method none
_refine_ls_goodness_of_fit_ref 1.151
_refine_ls_hydrogen_treatment mixed
_refine_ls_matrix_type full
_refine_ls_number_parameters 157
_refine_ls_number_reflns 1270
_refine_ls_number_restraints 0
_refine_ls_restrained_S_all 1.151
_refine_ls_R_factor_all 0.1073
_refine_ls_R_factor_gt 0.0819
_refine_ls_shift/su_max 0.000
_refine_ls_shift/su_mean 0.000
_refine_ls_structure_factor_coef Fsqd
_refine_ls_weighting_details 'w=1/[\s^2^(Fo^2^)+(0.0470P)^2^+6.3277P] where P=(Fo^2^+2Fc^2^)/3'
_refine_ls_weighting_scheme calc
_refine_ls_wR_factor_gt 0.1632
_refine_ls_wR_factor_ref 0.1773
_reflns_Friedel_coverage 0.000
_reflns_number_gt 1015
_reflns_number_total 1270
_reflns_threshold_expression 'I > 2\s(I)'
_cod_data_source_file d3ce00226h2.cif
_cod_data_source_block alex_fl171
_cod_depositor_comments 'Adding full bibliography for 7246740--7246756.cif.'
_cod_original_cell_volume 2409.8(8)
_cod_database_code 7246752
_shelx_shelxl_version_number 2018/3
_shelx_space_group_comment
;
The symmetry employed for this shelxl refinement is uniquely defined
by the following loop, which should always be used as a source of
symmetry information in preference to the above space-group names.
They are only intended as comments.
;

loop_
_space_group_symop_operation_xyz
'x, y, z'
'-x+1/2, -y, z+1/2'
'-x, y+1/2, -z+1/2'
'x+1/2, -y+1/2, -z'
'-x, -y, -z'
'x-1/2, y, -z-1/2'
'x, -y-1/2, z-1/2'
'-x-1/2, y-1/2, z'

loop_
_atom_site_label
_atom_site_type_symbol
_atom_site_fract_x
_atom_site_fract_y
_atom_site_fract_z
_atom_site_U_iso_or_equiv
_atom_site_adp_type
_atom_site_occupancy
_atom_site_site_symmetry_order
_atom_site_calc_flag
_atom_site_refinement_flags_posn
_atom_site_refinement_flags_adp
_atom_site_refinement_flags_occupancy
_atom_site_disorder_assembly
_atom_site_disorder_group
N1 N 0.4876(4) 0.3680(4) 0.79463(17) 0.0351(12) Uani 1 1 d . . . . .
H1A H 0.542819 0.435868 0.784335 0.042 Uiso 1 1 calc R U . . .
H1B H 0.527142 0.286884 0.787746 0.042 Uiso 1 1 calc R U . . .
C3 C 0.4597(6) 0.3803(7) 0.8526(2) 0.0504(18) Uani 1 1 d . . . . .
H3A H 0.523983 0.326245 0.872910 0.060 Uiso 1 1 calc R U . . .
H3B H 0.463818 0.476569 0.863918 0.060 Uiso 1 1 calc R U . . .
C4 C 0.3228(8) 0.3248(11) 0.8582(3) 0.090(3) Uani 1 1 d . . . . .
H4A H 0.278248 0.365395 0.888578 0.109 Uiso 1 1 calc R U . . .
H4B H 0.325283 0.224635 0.862530 0.109 Uiso 1 1 calc R U . . .
C5 C 0.2496(7) 0.3626(7) 0.8088(2) 0.058(2) Uani 1 1 d . . . . .
H5A H 0.200735 0.449248 0.813425 0.070 Uiso 1 1 calc R U . . .
H5B H 0.185310 0.290420 0.799434 0.070 Uiso 1 1 calc R U . . .
C6 C 0.3562(6) 0.3780(6) 0.7658(2) 0.0370(16) Uani 1 1 d . . . . .
H00C H 0.348706 0.299558 0.741299 0.044 Uiso 1 1 calc R U . . .
C7 C 0.3458(7) 0.5152(6) 0.7345(2) 0.0354(15) Uani 1 1 d . . . . .
O8 O 0.4448(4) 0.5955(4) 0.73588(17) 0.0532(13) Uani 1 1 d . . . . .
O9 O 0.2363(4) 0.5329(4) 0.71064(15) 0.0417(11) Uani 1 1 d . . . . .
C10 C 0.1660(6) 0.8962(5) 0.5810(2) 0.0360(15) Uani 1 1 d . . . . .
H10 H 0.239044 0.950074 0.597276 0.043 Uiso 1 1 calc R U . . .
C11 C 0.1665(6) 0.7517(6) 0.6047(2) 0.0371(15) Uani 1 1 d . . . . .
O12 O 0.1018(5) 0.6548(4) 0.58725(18) 0.0594(14) Uani 1 1 d . . . . .
O13 O 0.2386(4) 0.7438(4) 0.64786(16) 0.0472(12) Uani 1 1 d . . . . .
H13 H 0.227204 0.667514 0.661632 0.071 Uiso 1 1 calc R U . . .
C14 C 0.0301(6) 0.9649(6) 0.5953(3) 0.0522(18) Uani 1 1 d . . . . .
H14A H 0.029180 1.058977 0.582735 0.078 Uiso 1 1 calc R U . . .
H14B H 0.018944 0.964504 0.632949 0.078 Uiso 1 1 calc R U . . .
H14C H -0.042635 0.913879 0.579318 0.078 Uiso 1 1 calc R U . . .
C15 C 0.1865(6) 0.8974(6) 0.5215(2) 0.0446(17) Uani 1 1 d . . . . .
H15A H 0.120794 0.835864 0.505273 0.054 Uiso 1 1 calc R U . . .
H15B H 0.170269 0.990564 0.508309 0.054 Uiso 1 1 calc R U . . .
C16 C 0.3272(7) 0.8520(7) 0.5056(3) 0.0479(18) Uani 1 1 d . . . . .
O17 O 0.4000(5) 0.7815(5) 0.53158(19) 0.0724(16) Uani 1 1 d . . . . .
O18 O 0.3576(5) 0.8948(6) 0.45687(19) 0.0772(18) Uani 1 1 d . . . . .
H18 H 0.431(9) 0.884(9) 0.4519(15) 0.116 Uiso 1 1 calc R U . . .

loop_
_atom_site_aniso_label
_atom_site_aniso_U_11
_atom_site_aniso_U_22
_atom_site_aniso_U_33
_atom_site_aniso_U_23
_atom_site_aniso_U_13
_atom_site_aniso_U_12
N1 0.037(3) 0.025(2) 0.044(3) 0.002(2) 0.004(3) -0.001(2)
C3 0.042(5) 0.076(5) 0.032(4) -0.007(3) -0.002(3) -0.005(4)
C4 0.047(5) 0.177(9) 0.048(5) 0.017(5) 0.009(4) 0.004(6)
C5 0.039(4) 0.076(5) 0.059(5) 0.025(4) -0.009(4) -0.012(4)
C6 0.033(4) 0.037(3) 0.041(4) 0.004(3) -0.012(3) -0.002(3)
C7 0.038(4) 0.037(4) 0.032(4) -0.008(3) 0.002(3) -0.002(4)
O8 0.050(3) 0.042(3) 0.068(3) 0.018(2) -0.015(2) -0.012(2)
O9 0.033(3) 0.042(2) 0.050(3) 0.010(2) -0.009(2) -0.003(2)
C10 0.034(4) 0.029(3) 0.046(4) 0.004(3) 0.001(3) 0.000(3)
C11 0.030(4) 0.043(4) 0.038(4) 0.004(3) 0.002(3) 0.000(3)
O12 0.068(3) 0.040(3) 0.070(3) 0.009(2) -0.030(3) -0.012(3)
O13 0.063(3) 0.034(2) 0.045(3) 0.007(2) -0.014(2) -0.007(2)
C14 0.053(5) 0.050(4) 0.053(4) 0.006(3) 0.005(4) 0.012(3)
C15 0.050(4) 0.042(4) 0.042(4) 0.009(3) 0.000(3) -0.002(3)
C16 0.052(5) 0.052(4) 0.040(4) 0.010(3) 0.005(4) -0.001(4)
O17 0.066(3) 0.092(4) 0.060(3) 0.027(3) 0.016(3) 0.029(3)
O18 0.071(4) 0.101(4) 0.059(3) 0.036(3) 0.022(3) 0.020(3)

loop_
_atom_type_symbol
_atom_type_description
_atom_type_scat_dispersion_real
_atom_type_scat_dispersion_imag
_atom_type_scat_source
C C 0.0033 0.0016 'International Tables Vol C Tables 4.2.6.8 and 6.1.1.4'
H H 0.0000 0.0000 'International Tables Vol C Tables 4.2.6.8 and 6.1.1.4'
N N 0.0061 0.0033 'International Tables Vol C Tables 4.2.6.8 and 6.1.1.4'
O O 0.0106 0.0060 'International Tables Vol C Tables 4.2.6.8 and 6.1.1.4'

loop_
_geom_angle_atom_site_label_1
_geom_angle_atom_site_label_2
_geom_angle_atom_site_label_3
_geom_angle
_geom_angle_site_symmetry_1
_geom_angle_site_symmetry_3
_geom_angle_publ_flag
C6 N1 C3 108.4(4) . . ?
C6 N1 H1A 110.0 . . ?
C3 N1 H1A 110.0 . . ?
C6 N1 H1B 110.0 . . ?
C3 N1 H1B 110.0 . . ?
H1A N1 H1B 108.4 . . ?
C4 C3 N1 103.7(5) . . ?
C4 C3 H3A 111.0 . . ?
N1 C3 H3A 111.0 . . ?
C4 C3 H3B 111.0 . . ?
N1 C3 H3B 111.0 . . ?
H3A C3 H3B 109.0 . . ?
C3 C4 C5 106.1(6) . . ?
C3 C4 H4A 110.5 . . ?
C5 C4 H4A 110.5 . . ?
C3 C4 H4B 110.5 . . ?
C5 C4 H4B 110.5 . . ?
H4A C4 H4B 108.7 . . ?
C4 C5 C6 106.8(5) . . ?
C4 C5 H5A 110.4 . . ?
C6 C5 H5A 110.4 . . ?
C4 C5 H5B 110.4 . . ?
C6 C5 H5B 110.4 . . ?
H5A C5 H5B 108.6 . . ?
N1 C6 C5 104.1(4) . . ?
N1 C6 C7 111.4(5) . . ?
C5 C6 C7 113.9(5) . . ?
N1 C6 H00C 109.1 . . ?
C5 C6 H00C 109.1 . . ?
C7 C6 H00C 109.1 . . ?
O8 C7 O9 127.5(5) . . ?
O8 C7 C6 117.5(5) . . ?
O9 C7 C6 115.0(5) . . ?
C11 C10 C15 113.6(5) . . ?
C11 C10 C14 107.6(5) . . ?
C15 C10 C14 110.3(5) . . ?
C11 C10 H10 108.4 . . ?
C15 C10 H10 108.4 . . ?
C14 C10 H10 108.4 . . ?
O12 C11 O13 123.2(5) . . ?
O12 C11 C10 124.0(6) . . ?
O13 C11 C10 112.8(5) . . ?
C11 O13 H13 109.5 . . ?
C10 C14 H14A 109.5 . . ?
C10 C14 H14B 109.5 . . ?
H14A C14 H14B 109.5 . . ?
C10 C14 H14C 109.5 . . ?
H14A C14 H14C 109.5 . . ?
H14B C14 H14C 109.5 . . ?
C16 C15 C10 112.7(5) . . ?
C16 C15 H15A 109.1 . . ?
C10 C15 H15A 109.1 . . ?
C16 C15 H15B 109.1 . . ?
C10 C15 H15B 109.1 . . ?
H15A C15 H15B 107.8 . . ?
O17 C16 O18 123.6(6) . . ?
O17 C16 C15 124.9(6) . . ?
O18 C16 C15 111.4(6) . . ?
C16 O18 H18 109.5 . . ?

loop_
_geom_bond_atom_site_label_1
_geom_bond_atom_site_label_2
_geom_bond_distance
_geom_bond_site_symmetry_2
_geom_bond_publ_flag
N1 C6 1.493(7) . ?
N1 C3 1.499(7) . ?
N1 H1A 0.8900 . ?
N1 H1B 0.8900 . ?
C3 C4 1.461(9) . ?
C3 H3A 0.9700 . ?
C3 H3B 0.9700 . ?
C4 C5 1.492(9) . ?
C4 H4A 0.9700 . ?
C4 H4B 0.9700 . ?
C5 C6 1.523(8) . ?
C5 H5A 0.9700 . ?
C5 H5B 0.9700 . ?
C6 C7 1.544(8) . ?
C6 H00C 0.9800 . ?
C7 O8 1.247(7) . ?
C7 O9 1.250(7) . ?
C10 C11 1.514(8) . ?
C10 C15 1.523(8) . ?
C10 C14 1.540(8) . ?
C10 H10 0.9800 . ?
C11 O12 1.213(7) . ?
C11 O13 1.309(7) . ?
O13 H13 0.8200 . ?
C14 H14A 0.9600 . ?
C14 H14B 0.9600 . ?
C14 H14C 0.9600 . ?
C15 C16 1.511(9) . ?
C15 H15A 0.9700 . ?
C15 H15B 0.9700 . ?
C16 O17 1.189(7) . ?
C16 O18 1.336(7) . ?
O18 H18 0.74(9) . ?

loop_
_geom_torsion_atom_site_label_1
_geom_torsion_atom_site_label_2
_geom_torsion_atom_site_label_3
_geom_torsion_atom_site_label_4
_geom_torsion
_geom_torsion_site_symmetry_1
_geom_torsion_site_symmetry_2
_geom_torsion_site_symmetry_3
_geom_torsion_site_symmetry_4
_geom_torsion_publ_flag
C6 N1 C3 C4 28.8(7) . . . . ?
N1 C3 C4 C5 -33.3(8) . . . . ?
C3 C4 C5 C6 26.1(9) . . . . ?
C3 N1 C6 C5 -12.7(6) . . . . ?
C3 N1 C6 C7 110.5(5) . . . . ?
C4 C5 C6 N1 -7.8(7) . . . . ?
C4 C5 C6 C7 -129.4(6) . . . . ?
N1 C6 C7 O8 1.7(7) . . . . ?
C5 C6 C7 O8 119.2(6) . . . . ?
N1 C6 C7 O9 -177.7(5) . . . . ?
C5 C6 C7 O9 -60.3(7) . . . . ?
C15 C10 C11 O12 -48.0(8) . . . . ?
C14 C10 C11 O12 74.4(7) . . . . ?
C15 C10 C11 O13 135.5(5) . . . . ?
C14 C10 C11 O13 -102.1(6) . . . . ?
C11 C10 C15 C16 -68.1(7) . . . . ?
C14 C10 C15 C16 171.0(5) . . . . ?
C10 C15 C16 O17 23.4(9) . . . . ?
C10 C15 C16 O18 -160.1(6) . . . . ?
